data_7205031
loop_
_publ_author_name
'Hix, Gary B.'
'Turner, Adele'
'Kariuki, Benson M.'
'Tremayne, Maryjane'
'MacLean, Elizabeth J.'

_publ_section_title
;
 Strategies for the synthesis of porous metal phosphonate materialsBasis
 of a presentation given at Materials Discussion No. 5, 22???25 September
 2002, Madrid, Spain.
;
_journal_issue 11
_journal_name_full 'Journal of Materials Chemistry'
_journal_page_first 3220
_journal_paper_doi 10.1039/b204131f
_journal_volume 12
_journal_year 2002
_chemical_formula_sum 'C H3 Cu O4 P'
_chemical_formula_weight 173.54
_chemical_melting_point decomposes
_chemical_name_common 'copper hydroxymethylphosphonate'
_chemical_name_systematic 'copper hydroxymethylphosphonate'
_space_group_IT_number 148
_symmetry_cell_setting trigonal
_symmetry_space_group_name_Hall '-R 3'
_symmetry_space_group_name_H-M 'R -3 :H'
_atom_sites_solution_hydrogens geom
_atom_sites_solution_primary direct
_atom_sites_solution_secondary difmap
_audit_creation_method SHELXL-97
_cell_angle_alpha 90.00
_cell_angle_beta 90.00
_cell_angle_gamma 120.00
_cell_formula_units_Z 18
_cell_length_a 16.1240(17)
_cell_length_b 16.1240(17)
_cell_length_c 7.6023(11)
_cell_measurement_temperature 150(2)
_cell_measurement_theta_max 30.0
_cell_measurement_theta_min 2.5
_cell_volume 1711.7(4)
_computing_molecular_graphics 'SHELXL-97 (Sheldrick, 1997)'
_computing_publication_material 'SHELXL-97 (Sheldrick, 1997)'
_computing_structure_refinement 'SHELXL-97 (Sheldrick, 1997)'
_computing_structure_solution 'SHELXL-97 (Sheldrick, 1997)'
_diffrn_ambient_temperature 150(2)
_diffrn_measured_fraction_theta_full 0.936
_diffrn_measured_fraction_theta_max 0.936
_diffrn_radiation_monochromator graphite
_diffrn_radiation_source 'fine-focus sealed tube'
_diffrn_radiation_type MoK\a
_diffrn_radiation_wavelength 0.71073
_diffrn_reflns_av_R_equivalents 0.0354
_diffrn_reflns_av_sigmaI/netI 0.0358
_diffrn_reflns_limit_h_max 22
_diffrn_reflns_limit_h_min -16
_diffrn_reflns_limit_k_max 21
_diffrn_reflns_limit_k_min -22
_diffrn_reflns_limit_l_max 10
_diffrn_reflns_limit_l_min -10
_diffrn_reflns_number 3951
_diffrn_reflns_theta_full 30.02
_diffrn_reflns_theta_max 30.02
_diffrn_reflns_theta_min 2.53
_exptl_absorpt_coefficient_mu 6.029
_exptl_crystal_colour blue
_exptl_crystal_density_diffrn 3.030
_exptl_crystal_density_method 'not measured'
_exptl_crystal_description needle
_exptl_crystal_F_000 1530
_exptl_crystal_size_max 0.5
_exptl_crystal_size_mid 0.05
_exptl_crystal_size_min 0.05
_refine_diff_density_max 1.081
_refine_diff_density_min -0.771
_refine_diff_density_rms 0.268
_refine_ls_extinction_method none
_refine_ls_goodness_of_fit_ref 0.619
_refine_ls_hydrogen_treatment mixed
_refine_ls_matrix_type full
_refine_ls_number_parameters 64
_refine_ls_number_reflns 1045
_refine_ls_number_restraints 0
_refine_ls_restrained_S_all 0.619
_refine_ls_R_factor_all 0.0336
_refine_ls_R_factor_gt 0.0309
_refine_ls_shift/su_max 0.000
_refine_ls_shift/su_mean 0.000
_refine_ls_structure_factor_coef Fsqd
_refine_ls_weighting_details 'calc w=1/[\s^2^(Fo^2^)+(0.1000P)^2^+0.0000P] where P=(Fo^2^+2Fc^2^)/3'
_refine_ls_weighting_scheme calc
_refine_ls_wR_factor_gt 0.0814
_refine_ls_wR_factor_ref 0.0826
_reflns_number_gt 883
_reflns_number_total 1045
_reflns_threshold_expression >2sigma(I)
_cod_data_source_file b204131f.txt
_cod_data_source_block ejm39
_cod_original_sg_symbol_H-M R-3
_cod_database_code 7205031

loop_
_symmetry_equiv_pos_as_xyz
'x, y, z'
'-y, x-y, z'
'-x+y, -x, z'
'x+2/3, y+1/3, z+1/3'
'-y+2/3, x-y+1/3, z+1/3'
'-x+y+2/3, -x+1/3, z+1/3'
'x+1/3, y+2/3, z+2/3'
'-y+1/3, x-y+2/3, z+2/3'
'-x+y+1/3, -x+2/3, z+2/3'
'-x, -y, -z'
'y, -x+y, -z'
'x-y, x, -z'
'-x+2/3, -y+1/3, -z+1/3'
'y+2/3, -x+y+1/3, -z+1/3'
'x-y+2/3, x+1/3, -z+1/3'
'-x+1/3, -y+2/3, -z+2/3'
'y+1/3, -x+y+2/3, -z+2/3'
'x-y+1/3, x+2/3, -z+2/3'

loop_
_atom_site_label
_atom_site_type_symbol
_atom_site_fract_x
_atom_site_fract_y
_atom_site_fract_z
_atom_site_U_iso_or_equiv
_atom_site_adp_type
_atom_site_occupancy
_atom_site_symmetry_multiplicity
_atom_site_calc_flag
_atom_site_refinement_flags
_atom_site_disorder_assembly
_atom_site_disorder_group
Cu1 Cu 0.06465(2) 0.40188(2) 0.88250(4) 0.00794(14) Uani 1 1 d . . .
O1 O 0.13398(14) 0.32611(15) 1.0478(3) 0.0133(4) Uani 1 1 d . . .
P2 P 0.24107(5) 0.39433(5) 1.07328(9) 0.00823(17) Uani 1 1 d . . .
O2 O 0.29650(14) 0.34704(15) 0.9954(3) 0.0104(4) Uani 1 1 d . . .
O3 O 0.27172(15) 0.42841(15) 1.2593(3) 0.0113(4) Uani 1 1 d . . .
O4 O 0.20469(16) 0.48231(16) 0.8016(3) 0.0149(4) Uani 1 1 d . . .
C6 C 0.2720(2) 0.5010(2) 0.9444(4) 0.0143(6) Uani 1 1 d . . .
H6A H 0.2734 0.5508 1.0226 0.017 Uiso 1 1 calc R . .
H6B H 0.3370 0.5263 0.8947 0.017 Uiso 1 1 calc R . .

loop_
_atom_site_aniso_label
_atom_site_aniso_U_11
_atom_site_aniso_U_22
_atom_site_aniso_U_33
_atom_site_aniso_U_23
_atom_site_aniso_U_13
_atom_site_aniso_U_12
Cu1 0.00789(19) 0.0087(2) 0.0070(2) -0.00087(11) 0.00012(11) 0.00398(14)
O1 0.0086(9) 0.0159(10) 0.0141(11) -0.0044(8) -0.0014(7) 0.0053(8)
P2 0.0081(3) 0.0098(3) 0.0080(4) -0.0012(2) -0.0009(2) 0.0054(3)
O2 0.0115(9) 0.0148(10) 0.0084(10) -0.0021(7) -0.0012(7) 0.0093(8)
O3 0.0134(9) 0.0137(10) 0.0090(10) -0.0023(8) -0.0027(7) 0.0084(8)
O4 0.0163(10) 0.0169(10) 0.0126(11) -0.0005(8) -0.0010(8) 0.0092(9)
C6 0.0154(13) 0.0122(13) 0.0141(14) -0.0010(10) -0.0013(10) 0.0059(11)

loop_
_atom_type_symbol
_atom_type_description
_atom_type_scat_dispersion_real
_atom_type_scat_dispersion_imag
_atom_type_scat_source
C C 0.0033 0.0016 'International Tables Vol C Tables 4.2.6.8 and 6.1.1.4'
H H 0.0000 0.0000 'International Tables Vol C Tables 4.2.6.8 and 6.1.1.4'
O O 0.0106 0.0060 'International Tables Vol C Tables 4.2.6.8 and 6.1.1.4'
P P 0.1023 0.0942 'International Tables Vol C Tables 4.2.6.8 and 6.1.1.4'
Cu Cu 0.3201 1.2651 'International Tables Vol C Tables 4.2.6.8 and 6.1.1.4'

loop_
_geom_angle_atom_site_label_1
_geom_angle_atom_site_label_2
_geom_angle_atom_site_label_3
_geom_angle
_geom_angle_site_symmetry_1
_geom_angle_site_symmetry_3
_geom_angle_publ_flag
O3 Cu1 O2 175.39(9) 14_457 16_556 ?
O3 Cu1 O2 93.53(8) 14_457 12_557 ?
O2 Cu1 O2 90.24(3) 16_556 12_557 ?
O3 Cu1 O4 88.07(9) 14_457 . ?
O2 Cu1 O4 89.40(9) 16_556 . ?
O2 Cu1 O4 158.42(9) 12_557 . ?
O3 Cu1 O1 93.75(8) 14_457 8_554 ?
O2 Cu1 O1 82.69(8) 16_556 8_554 ?
O2 Cu1 O1 104.98(8) 12_557 8_554 ?
O4 Cu1 O1 96.38(8) . 8_554 ?
O3 Cu1 O1 88.16(8) 14_457 . ?
O2 Cu1 O1 95.22(8) 16_556 . ?
O2 Cu1 O1 78.19(8) 12_557 . ?
O4 Cu1 O1 80.35(8) . . ?
O1 Cu1 O1 176.17(8) 8_554 . ?
P2 O1 Cu1 135.93(13) . 6_455 ?
P2 O1 Cu1 110.43(12) . . ?
Cu1 O1 Cu1 85.98(7) 6_455 . ?
O3 P2 O1 115.36(12) . . ?
O3 P2 O2 111.85(11) . . ?
O1 P2 O2 108.61(12) . . ?
O3 P2 C6 105.98(13) . . ?
O1 P2 C6 106.84(13) . . ?
O2 P2 C6 107.80(13) . . ?
P2 O2 Cu1 130.01(12) . 16_556 ?
P2 O2 Cu1 125.38(12) . 11_557 ?
Cu1 O2 Cu1 103.79(9) 16_556 11_557 ?
P2 O3 Cu1 136.95(13) . 15_557 ?
C6 O4 Cu1 112.19(18) . . ?
O4 C6 P2 112.4(2) . . ?

loop_
_geom_bond_atom_site_label_1
_geom_bond_atom_site_label_2
_geom_bond_distance
_geom_bond_site_symmetry_2
_geom_bond_publ_flag
Cu1 O3 1.919(2) 14_457 ?
Cu1 O2 1.986(2) 16_556 ?
Cu1 O2 2.011(2) 12_557 ?
Cu1 O4 2.057(2) . ?
Cu1 O1 2.224(2) 8_554 ?
Cu1 O1 2.385(2) . ?
O1 P2 1.526(2) . ?
O1 Cu1 2.224(2) 6_455 ?
P2 O3 1.508(2) . ?
P2 O2 1.553(2) . ?
P2 C6 1.820(3) . ?
O2 Cu1 1.986(2) 16_556 ?
O2 Cu1 2.0106(19) 11_557 ?
O3 Cu1 1.919(2) 15_557 ?
O4 C6 1.456(4) . ?
